data_2200918
loop_
_publ_author_name
'Yu Zhang'
'Yizhi Li'
'Hanbin Tao'
'Longgen Zhu'

_publ_section_title
;
 4-(Antipyrin-4-yliminomethyl)benzoic acid
;
_journal_issue 1
_journal_name_full 'Acta Crystallographica Section E'
_journal_page_first o24
_journal_page_last o26
_journal_paper_doi 10.1107/S1600536801020207
_journal_volume 58
_journal_year 2002
_chemical_formula_iupac 'C19 H17 N3 O3'
_chemical_formula_moiety 'C19 H17 N3 O3'
_chemical_formula_sum 'C19 H17 N3 O3'
_chemical_formula_weight 335.36
_chemical_name_systematic
;
 ?
;
_space_group_IT_number 61
_symmetry_cell_setting orthorhombic
_symmetry_space_group_name_Hall '-P 2ac 2ab'
_symmetry_space_group_name_H-M 'P b c a'
_atom_sites_solution_hydrogens geom
_atom_sites_solution_primary direct
_atom_sites_solution_secondary difmap
_audit_creation_method SHELXL-97
_cell_angle_alpha 90.00
_cell_angle_beta 90.00
_cell_angle_gamma 90.00
_cell_formula_units_Z 8
_cell_length_a 13.0859(14)
_cell_length_b 11.4837(13)
_cell_length_c 22.422(2)
_cell_measurement_reflns_used none
_cell_measurement_temperature 293(2)
_cell_measurement_theta_max -28
_cell_measurement_theta_min -28
_cell_volume 3369.5(6)
_computing_cell_refinement SMART
_computing_data_collection 'SMART (Bruker, 1997)'
_computing_data_reduction 'SHELXTL (Bruker, 1997)'
_computing_molecular_graphics SHELXTL
_computing_publication_material SHELXTL
_computing_structure_refinement SHELXTL
_computing_structure_solution SHELXTL
_diffrn_ambient_temperature 293(2)
_diffrn_measured_fraction_theta_full .998
_diffrn_measured_fraction_theta_max .998
_diffrn_measurement_device_type 'SMART APEX CCD'
_diffrn_measurement_method '\f and w scans with \k offsets'
_diffrn_radiation_monochromator graphite
_diffrn_radiation_source 'fine-focus sealed tube'
_diffrn_radiation_type MoK\a
_diffrn_radiation_wavelength .71073
_diffrn_reflns_av_R_equivalents .0859
_diffrn_reflns_av_sigmaI/netI .0711
_diffrn_reflns_limit_h_max 8
_diffrn_reflns_limit_h_min -15
_diffrn_reflns_limit_k_max 13
_diffrn_reflns_limit_k_min -13
_diffrn_reflns_limit_l_max 26
_diffrn_reflns_limit_l_min -26
_diffrn_reflns_number 16332
_diffrn_reflns_theta_full 25.08
_diffrn_reflns_theta_max 25.08
_diffrn_reflns_theta_min 1.82
_diffrn_standards_decay_% none
_diffrn_standards_interval_count none
_diffrn_standards_interval_time none
_diffrn_standards_number none
_exptl_absorpt_coefficient_mu .092
_exptl_absorpt_correction_type none
_exptl_crystal_colour yellow
_exptl_crystal_density_diffrn 1.322
_exptl_crystal_density_method 'not measured'
_exptl_crystal_description prism
_exptl_crystal_F_000 1408
_exptl_crystal_size_max .30
_exptl_crystal_size_mid .20
_exptl_crystal_size_min .15
_refine_diff_density_max .144
_refine_diff_density_min -.149
_refine_ls_extinction_method none
_refine_ls_goodness_of_fit_ref 1.032
_refine_ls_hydrogen_treatment mixed
_refine_ls_matrix_type full
_refine_ls_number_parameters 228
_refine_ls_number_reflns 2986
_refine_ls_number_restraints 0
_refine_ls_restrained_S_all 1.032
_refine_ls_R_factor_all .0889
_refine_ls_R_factor_gt .0453
_refine_ls_shift/su_max <0.001
_refine_ls_shift/su_mean .000
_refine_ls_structure_factor_coef Fsqd
_refine_ls_weighting_details 'calc w = 1/[\s^2^(Fo^2^)+(0.0150P)^2^] where P = (Fo^2^+2Fc^2^)/3'
_refine_ls_weighting_scheme calc
_refine_ls_wR_factor_gt .0714
_refine_ls_wR_factor_ref .0764
_reflns_number_gt 1643
_reflns_number_total 2986
_reflns_threshold_expression I>2\s(I)
_cod_data_source_file na6113.cif
_cod_data_source_block I
_cod_depositor_comments
;
The following automatic conversions were performed:
'_symmetry_cell_setting' value 'Orthorhombic' changed to 'orthorhombic'
according to '/home/saulius/struct/CIF-dictionaries/cif_core.dic'
dictionary named 'cif_core.dic' version 2.4.1 from 2010-06-29.

Automatic conversion script
Id: cif_fix_enum 1527 2010-12-29 10:47:43Z saulius 

The following automatic conversions were performed:

'_symmetry_cell_setting' value 'Orthorhombic' changed to
'orthorhombic' according to
/home/saulius/struct/CIF-dictionaries/cif_core.dic dictionary named
'cif_core.dic' version 2.4.1 from 2010-06-29.

Automatic conversion script
Id: cif_fix_values 1715 2011-07-08 13:25:40Z adriana 
;
_cod_database_code 2200918
_cod_database_fobs_code 2200918

loop_
_symmetry_equiv_pos_as_xyz
'x, y, z'
'-x+1/2, -y, z+1/2'
'-x, y+1/2, -z+1/2'
'x+1/2, -y+1/2, -z'
'-x, -y, -z'
'x-1/2, y, -z-1/2'
'x, -y-1/2, z-1/2'
'-x-1/2, y-1/2, z'

loop_
_atom_site_label
_atom_site_fract_x
_atom_site_fract_y
_atom_site_fract_z
_atom_site_U_iso_or_equiv
_atom_site_adp_type
_atom_site_calc_flag
_atom_site_refinement_flags
_atom_site_occupancy
_atom_site_disorder_assembly
_atom_site_disorder_group
_atom_site_type_symbol
C1 .33395(16) 1.06156(18) .23355(9) .0466(5) Uani d . 1 . . C
C2 .25674(17) .99866(19) .20789(10) .0634(7) Uani d . 1 . . C
H2 .2067 .9643 .2315 .076 Uiso calc R 1 . . H
C3 .2538(2) .9867(2) .14697(12) .0811(8) Uani d . 1 . . C
H3 .2014 .9444 .1291 .097 Uiso calc R 1 . . H
C4 .3276(2) 1.0368(2) .11269(11) .0802(8) Uani d . 1 . . C
H4 .3262 1.0273 .0715 .096 Uiso calc R 1 . . H
C5 .40325(19) 1.1005(2) .13826(11) .0786(8) Uani d . 1 . . C
H5 .4531 1.1349 .1145 .094 Uiso calc R 1 . . H
C6 .40653(16) 1.1143(2) .19937(10) .0633(7) Uani d . 1 . . C
H6 .4576 1.1590 .2170 .076 Uiso calc R 1 . . H
C7 .39880(16) .99487(18) .33258(9) .0436(5) Uani d . 1 . . C
C8 .35261(15) 1.00154(16) .38990(9) .0412(5) Uani d . 1 . . C
C9 .26972(15) 1.07502(18) .38594(9) .0456(6) Uani d . 1 . . C
C10 .45656(16) .88319(18) .44854(8) .0453(5) Uani d . 1 . . C
H10 .5025 .8769 .4171 .054 Uiso calc R 1 . . H
C11 .47756(16) .82356(17) .50478(8) .0429(5) Uani d . 1 . . C
C12 .56452(16) .75732(18) .51280(9) .0506(6) Uani d . 1 . . C
H12 .6110 .7500 .4817 .061 Uiso calc R 1 . . H
C13 .58365(15) .70187(17) .56612(9) .0502(6) Uani d . 1 . . C
H13 .6423 .6569 .5704 .060 Uiso calc R 1 . . H
C14 .51649(15) .71240(17) .61332(9) .0435(5) Uani d . 1 . . C
C15 .42974(16) .77912(18) .60565(9) .0586(7) Uani d . 1 . . C
H15 .3838 .7877 .6370 .070 Uiso calc R 1 . . H
C16 .41074(15) .83277(19) .55226(9) .0563(6) Uani d . 1 . . C
H16 .3514 .8765 .5478 .068 Uiso calc R 1 . . H
C17 .53889(18) .6524(2) .67018(9) .0502(6) Uani d . 1 . . C
C18 .19721(16) 1.2054(2) .30667(10) .0761(8) Uani d . 1 . . C
H18A .1499 1.2302 .3368 .114 Uiso calc R 1 . . H
H18B .1601 1.1765 .2728 .114 Uiso calc R 1 . . H
H18C .2388 1.2702 .2947 .114 Uiso calc R 1 . . H
C19 .19754(15) 1.1105(2) .43377(9) .0672(7) Uani d . 1 . . C
H19A .1939 1.1940 .4354 .101 Uiso calc R 1 . . H
H19B .2211 1.0811 .4714 .101 Uiso calc R 1 . . H
H19C .1310 1.0795 .4254 .101 Uiso calc R 1 . . H
N1 .34201(13) 1.06922(15) .29687(7) .0487(5) Uani d . 1 . . N
N2 .26160(12) 1.11428(15) .33023(8) .0493(5) Uani d . 1 . . N
N3 .37562(12) .94371(14) .44242(7) .0461(5) Uani d . 1 . . N
O1 .47157(11) .93502(12) .31377(5) .0534(4) Uani d . 1 . . O
O2 .61096(12) .58904(15) .67767(6) .0788(6) Uani d . 1 . . O
O3 .47082(10) .67435(12) .71210(6) .0590(4) Uani d . 1 . . O
H33 .4770 .6319 .7413 .071 Uiso d R 1 . . H

loop_
_atom_site_aniso_label
_atom_site_aniso_U_11
_atom_site_aniso_U_22
_atom_site_aniso_U_33
_atom_site_aniso_U_12
_atom_site_aniso_U_13
_atom_site_aniso_U_23
C1 .0481(15) .0546(14) .0372(13) -.0006(12) -.0047(12) .0114(12)
C2 .0618(17) .0786(19) .0497(16) -.0124(14) -.0068(13) .0135(14)
C3 .081(2) .100(2) .0624(19) -.0123(17) -.0240(16) -.0001(17)
C4 .080(2) .120(3) .0411(16) .0199(19) -.0082(16) .0042(17)
C5 .0651(19) .119(3) .0516(18) .0014(16) .0061(14) .0278(17)
C6 .0582(17) .0842(19) .0474(16) -.0071(14) -.0036(12) .0137(14)
C7 .0489(15) .0460(14) .0360(13) -.0004(11) -.0050(11) -.0001(12)
C8 .0498(15) .0417(13) .0322(12) .0035(11) -.0029(10) .0029(11)
C9 .0475(15) .0498(14) .0395(14) .0002(11) .0017(11) .0026(12)
C10 .0574(15) .0479(14) .0305(12) -.0029(12) .0000(11) -.0006(11)
C11 .0532(15) .0423(14) .0331(13) .0015(11) -.0043(11) -.0036(11)
C12 .0588(16) .0564(15) .0367(13) .0088(12) .0070(11) .0017(12)
C13 .0500(15) .0577(16) .0428(14) .0093(11) .0009(11) .0022(12)
C14 .0500(14) .0439(13) .0375(13) .0033(11) .0048(11) .0026(11)
C15 .0500(17) .0536(17) .0360(14) .0148(14) .0099(11) .0116(13)
C16 .0559(15) .0704(17) .0428(14) .0201(12) .0041(12) .0101(13)
C17 .0557(16) .0558(16) .0392(14) -.0002(13) .0001(13) .0018(12)
C18 .0666(17) .0797(19) .0818(18) .0251(14) .0012(14) .0262(15)
C19 .0668(16) .0752(18) .0598(16) .0135(13) .0117(13) .0018(14)
N1 .0492(12) .0650(13) .0319(11) .0075(10) -.0007(9) .0062(10)
N2 .0483(12) .0535(12) .0461(12) .0097(9) -.0007(9) .0071(10)
N3 .0569(12) .0446(12) .0368(11) .0031(10) -.0028(9) .0007(9)
O1 .0550(10) .0682(10) .0369(8) .0156(8) -.0019(7) -.0071(8)
O2 .0723(12) .1058(14) .0583(11) .0342(11) .0032(9) .0273(10)
O3 .0729(11) .0659(11) .0382(9) .0089(8) .0039(8) .0123(8)

loop_
_atom_type_symbol
_atom_type_description
_atom_type_scat_dispersion_real
_atom_type_scat_dispersion_imag
_atom_type_scat_source
C C .0033 .0016 'International Tables Vol C Tables 4.2.6.8 and 6.1.1.4'
H H .0000 .0000 'International Tables Vol C Tables 4.2.6.8 and 6.1.1.4'
N N .0061 .0033 'International Tables Vol C Tables 4.2.6.8 and 6.1.1.4'
O O .0106 .0060 'International Tables Vol C Tables 4.2.6.8 and 6.1.1.4'

loop_
_geom_angle_atom_site_label_1
_geom_angle_atom_site_label_2
_geom_angle_atom_site_label_3
_geom_angle
_geom_angle_publ_flag
C6 C1 C2 120.8(2) y
C6 C1 N1 118.7(2) ?
C2 C1 N1 120.4(2) ?
C1 C2 C3 119.4(2) ?
C1 C2 H2 120.3 ?
C3 C2 H2 120.3 ?
C4 C3 C2 120.0(2) ?
C4 C3 H3 120.0 ?
C2 C3 H3 120.0 ?
C5 C4 C3 120.4(2) ?
C5 C4 H4 119.8 ?
C3 C4 H4 119.8 ?
C4 C5 C6 120.3(2) ?
C4 C5 H5 119.9 ?
C6 C5 H5 119.9 ?
C1 C6 C5 119.1(2) ?
C1 C6 H6 120.5 ?
C5 C6 H6 120.5 ?
O1 C7 N1 123.57(18) y
O1 C7 C8 131.25(19) y
N1 C7 C8 105.13(18) y
C9 C8 N3 121.32(19) y
C9 C8 C7 108.03(18) y
N3 C8 C7 130.55(19) ?
N2 C9 C8 109.31(18) ?
N2 C9 C19 122.21(19) ?
C8 C9 C19 128.5(2) ?
N3 C10 C11 120.33(19) ?
N3 C10 H10 119.8 ?
C11 C10 H10 119.8 ?
C12 C11 C16 117.61(19) ?
C12 C11 C10 121.72(19) ?
C16 C11 C10 120.67(19) ?
C13 C12 C11 121.17(19) ?
C13 C12 H12 119.4 ?
C11 C12 H12 119.4 ?
C12 C13 C14 120.6(2) ?
C12 C13 H13 119.7 ?
C14 C13 H13 119.7 ?
C15 C14 C13 118.46(19) ?
C15 C14 C17 121.9(2) ?
C13 C14 C17 119.6(2) ?
C16 C15 C14 120.53(19) ?
C16 C15 H15 119.7 ?
C14 C15 H15 119.7 ?
C15 C16 C11 121.62(19) ?
C15 C16 H16 119.2 ?
C11 C16 H16 119.2 ?
O2 C17 O3 123.1(2) y
O2 C17 C14 123.9(2) y
O3 C17 C14 113.0(2) y
N2 C18 H18A 109.5 ?
N2 C18 H18B 109.5 ?
H18A C18 H18B 109.5 ?
N2 C18 H18C 109.5 ?
H18A C18 H18C 109.5 ?
H18B C18 H18C 109.5 ?
C9 C19 H19A 109.5 ?
C9 C19 H19B 109.5 ?
H19A C19 H19B 109.5 ?
C9 C19 H19C 109.5 ?
H19A C19 H19C 109.5 ?
H19B C19 H19C 109.5 ?
C7 N1 N2 108.90(16) y
C7 N1 C1 125.21(18) ?
N2 N1 C1 120.15(16) ?
C9 N2 N1 108.54(16) ?
C9 N2 C18 129.42(19) ?
N1 N2 C18 120.96(17) ?
C10 N3 C8 122.26(18) ?
C17 O3 H33 112.8 ?

loop_
_geom_bond_atom_site_label_1
_geom_bond_atom_site_label_2
_geom_bond_site_symmetry_2
_geom_bond_distance
_geom_bond_publ_flag
C1 C6 . 1.362(3) y
C1 C2 . 1.369(3) ?
C1 N1 . 1.426(2) y
C2 C3 . 1.373(3) ?
C2 H2 . .9300 ?
C3 C4 . 1.362(3) ?
C3 H3 . .9300 ?
C4 C5 . 1.358(3) ?
C4 H4 . .9300 ?
C5 C6 . 1.380(3) ?
C5 H5 . .9300 ?
C6 H6 . .9300 ?
C7 O1 . 1.248(2) y
C7 N1 . 1.387(2) y
C7 C8 . 1.422(2) ?
C8 C9 . 1.377(2) ?
C8 N3 . 1.385(2) y
C9 N2 . 1.332(2) y
C9 C19 . 1.486(2) ?
C10 N3 . 1.274(2) y
C10 C11 . 1.461(2) y
C10 H10 . .9300 ?
C11 C12 . 1.381(2) y
C11 C16 . 1.382(2) ?
C12 C13 . 1.377(2) ?
C12 H12 . .9300 ?
C13 C14 . 1.381(2) ?
C13 H13 . .9300 ?
C14 C15 . 1.380(2) ?
C14 C17 . 1.479(3) y
C15 C16 . 1.369(2) ?
C15 H15 . .9300 ?
C16 H16 . .9300 ?
C17 O2 . 1.203(2) y
C17 O3 . 1.319(2) y
C18 N2 . 1.444(2) y
C18 H18A . .9600 ?
C18 H18B . .9600 ?
C18 H18C . .9600 ?
C19 H19A . .9600 ?
C19 H19B . .9600 ?
C19 H19C . .9600 ?
N1 N2 . 1.391(2) y
O3 H33 . .8202 ?

loop_
_geom_hbond_atom_site_label_D
_geom_hbond_atom_site_label_H
_geom_hbond_atom_site_label_A
_geom_hbond_site_symmetry_A
_geom_hbond_distance_DH
_geom_hbond_distance_HA
_geom_hbond_distance_DA
_geom_hbond_angle_DHA
_geom_hbond_publ_flag
O3 H33 O1 7_576 .82 1.80 2.603(2) 166 yes

loop_
_geom_torsion_atom_site_label_1
_geom_torsion_atom_site_label_2
_geom_torsion_atom_site_label_3
_geom_torsion_atom_site_label_4
_geom_torsion
C6 C1 C2 C3 1.3(4)
N1 C1 C2 C3 -176.2(2)
C1 C2 C3 C4 .3(4)
C2 C3 C4 C5 -1.2(4)
C3 C4 C5 C6 .5(4)
C2 C1 C6 C5 -2.0(3)
N1 C1 C6 C5 175.5(2)
C4 C5 C6 C1 1.1(4)
O1 C7 C8 C9 -175.5(2)
N1 C7 C8 C9 1.9(2)
O1 C7 C8 N3 .7(4)
N1 C7 C8 N3 178.12(18)
N3 C8 C9 N2 -176.71(17)
C7 C8 C9 N2 -.1(2)
N3 C8 C9 C19 3.9(3)
C7 C8 C9 C19 -179.5(2)
N3 C10 C11 C12 180.0(8)
N3 C10 C11 C16 -.7(3)
C16 C11 C12 C13 .4(3)
C10 C11 C12 C13 179.76(18)
C11 C12 C13 C14 -.8(3)
C12 C13 C14 C15 .4(3)
C12 C13 C14 C17 -179.78(18)
C13 C14 C15 C16 .4(3)
C17 C14 C15 C16 -179.42(19)
C14 C15 C16 C11 -.8(3)
C12 C11 C16 C15 .4(3)
C10 C11 C16 C15 -178.96(19)
C15 C14 C17 O2 176.3(2)
C13 C14 C17 O2 -3.6(3)
C15 C14 C17 O3 -3.1(3)
C13 C14 C17 O3 177.07(18)
O1 C7 N1 N2 174.70(18)
C8 C7 N1 N2 -3.0(2)
O1 C7 N1 C1 21.7(3)
C8 C7 N1 C1 -156.04(19)
C6 C1 N1 C7 -85.8(3)
C2 C1 N1 C7 91.8(3)
C6 C1 N1 N2 123.9(2)
C2 C1 N1 N2 -58.5(3)
C8 C9 N2 N1 -1.8(2)
C19 C9 N2 N1 177.67(18)
C8 C9 N2 C18 -169.8(2)
C19 C9 N2 C18 9.7(3)
C7 N1 N2 C9 3.1(2)
C1 N1 N2 C9 157.70(18)
C7 N1 N2 C18 172.25(17)
C1 N1 N2 C18 -33.1(3)
C11 C10 N3 C8 -179.91(17)
C9 C8 N3 C10 -173.96(19)
C7 C8 N3 C10 10.3(3)

loop_
_cod_related_entry_id
_cod_related_entry_database
_cod_related_entry_code
1 ChemSpider 30654647
